data_1100742
loop_
_publ_author_name
'St\'ephane A. Baudron'
'Narcis Avarvari'
'Patrick Batail'

_publ_contact_author
; Dr Patrick Batail 

  Laboratoire Chimie Ing\'enierie Mol\'eculaires et

  Mat\'eriaux d'Angers,

  UMR 6200 CNRS-Universit\'e d'Angers,

  Bat. K, 2, Boulevard Lavoisier, Angers, France 

;
_publ_contact_author_email patrick.batail@univ-angers.fr
_publ_contact_author_fax '33 2 41 73 50 11'
_publ_contact_author_phone '33 2 41 73 52 64'
_publ_section_title
;

A Straightforward Synthesis of Diverse Nickel Dithiolene Complexes Appended

with Hydrogen-Bond Donor/Acceptor Groups

;
_journal_name_full 'Inorganic Chemistry'
_journal_page_first 3380
_journal_page_last 3382
_journal_paper_doi 10.1021/ic050174n
_journal_volume 44
_journal_year 2005
_chemical_formula_sum 'C40 H74 N4 Ni O4 S4'
_chemical_formula_weight 861.98
_chemical_name_common (n-Bu4N)2(Ni(midt)2)
_chemical_name_systematic
;

 ?

;
_space_group_IT_number 2
_symmetry_cell_setting triclinic
_symmetry_space_group_name_Hall '-P 1'
_symmetry_space_group_name_H-M 'P -1'
_atom_sites_solution_hydrogens geom
_atom_sites_solution_primary direct
_atom_sites_solution_secondary difmap
_audit_creation_method SHELXL-97
_cell_angle_alpha 90.929(16)
_cell_angle_beta 108.964(14)
_cell_angle_gamma 113.839(14)
_cell_formula_units_Z 2
_cell_length_a 13.0984(16)
_cell_length_b 13.3622(19)
_cell_length_c 15.772(2)
_cell_measurement_reflns_used 8000
_cell_measurement_temperature 200(2)
_cell_measurement_theta_max 52.1
_cell_measurement_theta_min 3.3
_cell_volume 2352.9(7)
_computing_cell_refinement 'SELECT, CELL  (STOE-IPDS)'
_computing_data_collection 'EXPOSE, (STOE-IPDS)'
_computing_data_reduction 'INTEGRATE (STOE-IPDS)'
_computing_structure_refinement 'SHELXL-97 (Sheldrick, 1997)'
_computing_structure_solution 'SHELXS-97 (Sheldrick, 1990)'
_diffrn_ambient_temperature 200(2)
_diffrn_detector_area_resol_mean 6.66
_diffrn_measured_fraction_theta_full 0.925
_diffrn_measured_fraction_theta_max 0.925
_diffrn_measurement_device_type STOE-IPDS
_diffrn_measurement_method 'Oscillation, Phi. incr. = 1.5'
_diffrn_radiation_monochromator graphite
_diffrn_radiation_source 'fine-focus sealed tube'
_diffrn_radiation_type MoK\a
_diffrn_radiation_wavelength 0.71073
_diffrn_reflns_av_R_equivalents 0.0457
_diffrn_reflns_av_sigmaI/netI 0.0718
_diffrn_reflns_limit_h_max 14
_diffrn_reflns_limit_h_min -16
_diffrn_reflns_limit_k_max 16
_diffrn_reflns_limit_k_min -16
_diffrn_reflns_limit_l_max 19
_diffrn_reflns_limit_l_min 0
_diffrn_reflns_number 23581
_diffrn_reflns_theta_full 25.95
_diffrn_reflns_theta_max 25.95
_diffrn_reflns_theta_min 1.82
_exptl_absorpt_coefficient_mu 0.630
_exptl_absorpt_correction_T_max 0.9544
_exptl_absorpt_correction_T_min 0.8627
_exptl_absorpt_correction_type numerical
_exptl_absorpt_process_details 'FACEIT, STOE-IPDS'
_exptl_crystal_colour black
_exptl_crystal_density_diffrn 1.217
_exptl_crystal_density_meas ?
_exptl_crystal_density_method .
_exptl_crystal_description rod
_exptl_crystal_F_000 932
_exptl_crystal_size_max 0.4620
_exptl_crystal_size_mid 0.1232
_exptl_crystal_size_min 0.0770
_refine_diff_density_max 0.726
_refine_diff_density_min -0.423
_refine_diff_density_rms 0.052
_refine_ls_extinction_method none
_refine_ls_goodness_of_fit_ref 0.854
_refine_ls_hydrogen_treatment mixed
_refine_ls_matrix_type full
_refine_ls_number_parameters 473
_refine_ls_number_reflns 8516
_refine_ls_number_restraints 0
_refine_ls_restrained_S_all 0.854
_refine_ls_R_factor_all 0.0678
_refine_ls_R_factor_gt 0.0354
_refine_ls_shift/su_max 0.000
_refine_ls_shift/su_mean 0.000
_refine_ls_structure_factor_coef Fsqd
_refine_ls_weighting_details 'calc w=1/[\s^2^(Fo^2^)+(0.0375P)^2^+0.0000P] where P=(Fo^2^+2Fc^2^)/3'
_refine_ls_weighting_scheme calc
_refine_ls_wR_factor_gt 0.0734
_refine_ls_wR_factor_ref 0.0793
_reflns_number_gt 5413
_reflns_number_total 8516
_reflns_threshold_expression >2sigma(I)
_cod_data_source_file ic050174nsi20050201_114507.cif
_cod_data_source_block sb28p4
_cod_original_cell_volume 2352.9(5)
_cod_database_code 1100742

loop_
_symmetry_equiv_pos_as_xyz
'x, y, z'
'-x, -y, -z'

loop_
_atom_site_label
_atom_site_type_symbol
_atom_site_fract_x
_atom_site_fract_y
_atom_site_fract_z
_atom_site_U_iso_or_equiv
_atom_site_adp_type
_atom_site_occupancy
_atom_site_symmetry_multiplicity
_atom_site_calc_flag
_atom_site_refinement_flags
_atom_site_disorder_assembly
_atom_site_disorder_group
Ni1 Ni 0.01543(3) 0.11816(3) 0.27399(2) 0.01946(8) Uani 1 1 d . . .
S1 S -0.15089(6) -0.03533(5) 0.24378(5) 0.02655(15) Uani 1 1 d . . .
S2 S -0.06675(5) 0.22716(5) 0.29627(4) 0.02429(15) Uani 1 1 d . . .
S3 S 0.09976(6) 0.01035(5) 0.25407(5) 0.02768(16) Uani 1 1 d . . .
S4 S 0.17948(6) 0.27260(5) 0.30088(4) 0.02555(15) Uani 1 1 d . . .
C1 C 0.4031(2) 0.2815(2) 0.30269(17) 0.0278(6) Uani 1 1 d . . .
C2 C 0.2758(2) 0.21983(19) 0.29077(16) 0.0233(6) Uani 1 1 d . . .
C3 C 0.2425(2) 0.1096(2) 0.27200(16) 0.0223(6) Uani 1 1 d . . .
C4 C 0.3478(2) 0.0941(2) 0.27075(17) 0.0258(6) Uani 1 1 d . . .
C5 C -0.3139(2) 0.1459(2) 0.28025(17) 0.0261(6) Uani 1 1 d . . .
C6 C -0.2109(2) 0.12929(19) 0.27629(16) 0.0216(5) Uani 1 1 d . . .
C7 C -0.2462(2) 0.01882(19) 0.25452(16) 0.0211(5) Uani 1 1 d . . .
C8 C -0.3740(2) -0.0412(2) 0.24216(17) 0.0251(6) Uani 1 1 d . . .
O1 O 0.46742(16) 0.38095(14) 0.32113(14) 0.0402(5) Uani 1 1 d . . .
O2 O 0.35700(16) 0.00817(14) 0.25740(13) 0.0342(4) Uani 1 1 d . . .
O3 O -0.32110(16) 0.23217(14) 0.29769(13) 0.0349(5) Uani 1 1 d . . .
O4 O -0.44085(16) -0.14015(14) 0.22143(13) 0.0362(5) Uani 1 1 d . . .
N1 N 0.4410(2) 0.20066(17) 0.28880(15) 0.0329(5) Uani 1 1 d . . .
H1 H 0.5120 0.2146 0.2911 0.040 Uiso 1 1 calc R . .
N2 N -0.40979(19) 0.04020(17) 0.25872(15) 0.0301(5) Uani 1 1 d . . .
H2 H -0.4807 0.0272 0.2561 0.036 Uiso 1 1 calc R . .
N1B N -0.17533(18) 0.20824(16) -0.00758(13) 0.0251(5) Uani 1 1 d . . .
C1B C -0.2481(2) 0.1102(2) 0.02898(17) 0.0305(6) Uani 1 1 d . . .
H1B1 H -0.1938 0.1000 0.0831 0.037 Uiso 1 1 calc R . .
H1B2 H -0.3030 0.1289 0.0472 0.037 Uiso 1 1 calc R . .
C2B C -0.3197(3) 0.0005(2) -0.03661(19) 0.0357(7) Uani 1 1 d . . .
H2B1 H -0.2655 -0.0222 -0.0521 0.043 Uiso 1 1 calc R . .
H2B2 H -0.3724 0.0099 -0.0922 0.043 Uiso 1 1 calc R . .
C3B C -0.3939(3) -0.0893(2) 0.00537(19) 0.0404(7) Uani 1 1 d . . .
H3B1 H -0.3405 -0.0997 0.0600 0.048 Uiso 1 1 calc R . .
H3B2 H -0.4454 -0.0647 0.0230 0.048 Uiso 1 1 calc R . .
C4B C -0.4704(3) -0.1997(2) -0.0590(2) 0.0568(9) Uani 1 1 d . . .
H4B1 H -0.5154 -0.2530 -0.0296 0.085 Uiso 1 1 calc R . .
H4B2 H -0.4197 -0.2255 -0.0755 0.085 Uiso 1 1 calc R . .
H4B3 H -0.5244 -0.1902 -0.1128 0.085 Uiso 1 1 calc R . .
C5B C -0.0841(2) 0.1864(2) -0.03508(17) 0.0304(6) Uani 1 1 d . . .
H5B1 H -0.1269 0.1208 -0.0819 0.036 Uiso 1 1 calc R . .
H5B2 H -0.0448 0.2483 -0.0621 0.036 Uiso 1 1 calc R . .
C6B C 0.0108(3) 0.1699(3) 0.0394(2) 0.0467(8) Uani 1 1 d . . .
H6B1 H -0.0268 0.1064 0.0657 0.056 Uiso 1 1 calc R . .
H6B2 H 0.0546 0.2348 0.0870 0.056 Uiso 1 1 calc R . .
C7B C 0.0980(3) 0.1511(3) 0.0034(2) 0.0487(8) Uani 1 1 d . . .
H7B1 H 0.1538 0.1353 0.0525 0.058 Uiso 1 1 calc R . .
H7B2 H 0.0530 0.0859 -0.0439 0.058 Uiso 1 1 calc R . .
C8B C 0.1682(4) 0.2456(4) -0.0343(3) 0.0997(15) Uiso 1 1 d . . .
H8B1 H 0.2201 0.2264 -0.0552 0.150 Uiso 1 1 calc R . .
H8B2 H 0.2153 0.3104 0.0122 0.150 Uiso 1 1 calc R . .
H8B3 H 0.1143 0.2609 -0.0843 0.150 Uiso 1 1 calc R . .
C9B C -0.2588(2) 0.2278(2) -0.09151(16) 0.0275(6) Uani 1 1 d . . .
H9B1 H -0.3301 0.2197 -0.0803 0.033 Uiso 1 1 calc R . .
H9B2 H -0.2835 0.1704 -0.1421 0.033 Uiso 1 1 calc R . .
C10B C -0.2057(2) 0.3411(2) -0.11971(18) 0.0329(6) Uani 1 1 d . . .
H10A H -0.1891 0.3991 -0.0725 0.040 Uiso 1 1 calc R . .
H10B H -0.1306 0.3530 -0.1261 0.040 Uiso 1 1 calc R . .
C11B C -0.2909(3) 0.3483(2) -0.20902(19) 0.0393(7) Uani 1 1 d . . .
H11A H -0.3705 0.3221 -0.2066 0.047 Uiso 1 1 calc R . .
H11B H -0.2953 0.3003 -0.2582 0.047 Uiso 1 1 calc R . .
C12B C -0.2505(3) 0.4668(2) -0.2285(2) 0.0427(7) Uani 1 1 d . . .
H12A H -0.3066 0.4684 -0.2850 0.064 Uiso 1 1 calc R . .
H12B H -0.1727 0.4923 -0.2326 0.064 Uiso 1 1 calc R . .
H12C H -0.2469 0.5144 -0.1803 0.064 Uiso 1 1 calc R . .
C13B C -0.1090(2) 0.3091(2) 0.06793(17) 0.0297(6) Uani 1 1 d . . .
H13A H -0.0566 0.3701 0.0474 0.036 Uiso 1 1 calc R . .
H13B H -0.0587 0.2920 0.1202 0.036 Uiso 1 1 calc R . .
C14B C -0.1880(2) 0.3480(2) 0.09853(18) 0.0333(6) Uani 1 1 d . . .
H14A H -0.2510 0.3494 0.0457 0.040 Uiso 1 1 calc R . .
H14B H -0.2252 0.2966 0.1340 0.040 Uiso 1 1 calc R . .
C15B C -0.1129(3) 0.4633(2) 0.1556(2) 0.0441(8) Uani 1 1 d . . .
H15A H -0.0438 0.4635 0.2033 0.053 Uiso 1 1 calc R . .
H15B H -0.0840 0.5157 0.1175 0.053 Uiso 1 1 calc R . .
C16B C -0.1822(3) 0.5010(3) 0.1984(2) 0.0600(10) Uani 1 1 d . . .
H16A H -0.1312 0.5741 0.2336 0.090 Uiso 1 1 calc R . .
H16B H -0.2095 0.4504 0.2372 0.090 Uiso 1 1 calc R . .
H16C H -0.2499 0.5025 0.1514 0.090 Uiso 1 1 calc R . .
N1C N 0.26107(18) 0.32467(15) 0.60095(13) 0.0234(5) Uani 1 1 d . . .
C1C C 0.3562(2) 0.3337(2) 0.56267(17) 0.0268(6) Uani 1 1 d . . .
H1C1 H 0.4289 0.3994 0.5964 0.032 Uiso 1 1 calc R . .
H1C2 H 0.3298 0.3446 0.5000 0.032 Uiso 1 1 calc R . .
C2C C 0.3860(3) 0.2347(2) 0.5653(2) 0.0383(7) Uani 1 1 d . . .
H2C1 H 0.4017 0.2164 0.6260 0.046 Uiso 1 1 calc R . .
H2C2 H 0.3178 0.1710 0.5235 0.046 Uiso 1 1 calc R . .
C3C C 0.4941(3) 0.2590(2) 0.5395(2) 0.0402(7) Uani 1 1 d . . .
H3C1 H 0.5633 0.3187 0.5844 0.048 Uiso 1 1 calc R . .
H3C2 H 0.4810 0.2844 0.4813 0.048 Uiso 1 1 calc R . .
C4C C 0.5212(3) 0.1599(3) 0.5327(3) 0.0603(10) Uani 1 1 d . . .
H4C1 H 0.5904 0.1807 0.5161 0.091 Uiso 1 1 calc R . .
H4C2 H 0.4539 0.1009 0.4873 0.091 Uiso 1 1 calc R . .
H4C3 H 0.5365 0.1353 0.5905 0.091 Uiso 1 1 calc R . .
C5C C 0.1440(2) 0.22261(19) 0.54693(17) 0.0265(6) Uani 1 1 d . . .
H5C1 H 0.1306 0.2219 0.4827 0.032 Uiso 1 1 calc R . .
H5C2 H 0.1544 0.1565 0.5625 0.032 Uiso 1 1 calc R . .
C6C C 0.0330(2) 0.2152(2) 0.56166(18) 0.0305(6) Uani 1 1 d . . .
H6C1 H 0.0135 0.2741 0.5373 0.037 Uiso 1 1 calc R . .
H6C2 H 0.0481 0.2251 0.6264 0.037 Uiso 1 1 calc R . .
C7C C -0.0729(2) 0.1025(2) 0.51491(18) 0.0300(6) Uani 1 1 d . . .
H7C1 H -0.0776 0.0865 0.4532 0.036 Uiso 1 1 calc R . .
H7C2 H -0.0594 0.0451 0.5471 0.036 Uiso 1 1 calc R . .
C8C C -0.1903(3) 0.0995(2) 0.5124(2) 0.0448(8) Uani 1 1 d . . .
H8C1 H -0.2539 0.0276 0.4829 0.067 Uiso 1 1 calc R . .
H8C2 H -0.2051 0.1550 0.4793 0.067 Uiso 1 1 calc R . .
H8C3 H -0.1865 0.1142 0.5734 0.067 Uiso 1 1 calc R . .
C9C C 0.2448(2) 0.43154(19) 0.59409(16) 0.0252(6) Uani 1 1 d . . .
H9C1 H 0.1889 0.4285 0.6231 0.030 Uiso 1 1 calc R . .
H9C2 H 0.3211 0.4933 0.6286 0.030 Uiso 1 1 calc R . .
C10C C 0.2001(2) 0.4563(2) 0.49875(17) 0.0312(6) Uani 1 1 d . . .
H10C H 0.2597 0.4693 0.4712 0.037 Uiso 1 1 calc R . .
H10D H 0.1271 0.3930 0.4614 0.037 Uiso 1 1 calc R . .
C11C C 0.1762(3) 0.5580(2) 0.50309(19) 0.0414(7) Uani 1 1 d . . .
H11C H 0.1198 0.5458 0.5337 0.050 Uiso 1 1 calc R . .
H11D H 0.2502 0.6214 0.5387 0.050 Uiso 1 1 calc R . .
C12C C 0.1260(3) 0.5838(3) 0.4094(2) 0.0530(9) Uani 1 1 d . . .
H12D H 0.1124 0.6485 0.4154 0.080 Uiso 1 1 calc R . .
H12E H 0.0518 0.5219 0.3743 0.080 Uiso 1 1 calc R . .
H12F H 0.1822 0.5974 0.3793 0.080 Uiso 1 1 calc R . .
C13C C 0.2973(2) 0.31129(19) 0.70061(16) 0.0252(6) Uani 1 1 d . . .
H13C H 0.2359 0.3107 0.7224 0.030 Uiso 1 1 calc R . .
H13D H 0.2986 0.2394 0.7042 0.030 Uiso 1 1 calc R . .
C14C C 0.4171(2) 0.3988(2) 0.76442(17) 0.0332(6) Uani 1 1 d . . .
H14C H 0.4804 0.3976 0.7459 0.040 Uiso 1 1 calc R . .
H14D H 0.4183 0.4716 0.7609 0.040 Uiso 1 1 calc R . .
C15C C 0.4396(2) 0.3781(2) 0.86138(17) 0.0320(6) Uani 1 1 d . . .
H15C H 0.4344 0.3038 0.8639 0.038 Uiso 1 1 calc R . .
H15D H 0.3777 0.3820 0.8803 0.038 Uiso 1 1 calc R . .
C16C C 0.5613(3) 0.4613(3) 0.9272(2) 0.0482(8) Uani 1 1 d . . .
H16D H 0.5713 0.4451 0.9876 0.072 Uiso 1 1 calc R . .
H16E H 0.5664 0.5349 0.9257 0.072 Uiso 1 1 calc R . .
H16F H 0.6231 0.4564 0.9097 0.072 Uiso 1 1 calc R . .

loop_
_atom_site_aniso_label
_atom_site_aniso_U_11
_atom_site_aniso_U_22
_atom_site_aniso_U_33
_atom_site_aniso_U_23
_atom_site_aniso_U_13
_atom_site_aniso_U_12
Ni1 0.01503(17) 0.01878(15) 0.02329(17) 0.00406(12) 0.00671(13) 0.00625(12)
S1 0.0179(4) 0.0196(3) 0.0421(4) 0.0041(3) 0.0121(3) 0.0071(3)
S2 0.0167(3) 0.0205(3) 0.0329(4) 0.0024(3) 0.0074(3) 0.0067(3)
S3 0.0182(4) 0.0202(3) 0.0430(4) 0.0018(3) 0.0124(3) 0.0058(3)
S4 0.0197(4) 0.0192(3) 0.0366(4) 0.0036(3) 0.0113(3) 0.0064(3)
C1 0.0211(15) 0.0280(14) 0.0319(15) 0.0059(12) 0.0105(12) 0.0077(12)
C2 0.0152(14) 0.0258(13) 0.0264(14) 0.0053(11) 0.0098(11) 0.0046(11)
C3 0.0186(14) 0.0255(13) 0.0225(14) 0.0029(10) 0.0094(11) 0.0079(11)
C4 0.0189(15) 0.0290(14) 0.0270(15) 0.0014(11) 0.0098(11) 0.0068(12)
C5 0.0176(15) 0.0295(14) 0.0275(15) 0.0030(11) 0.0060(11) 0.0085(12)
C6 0.0172(14) 0.0260(13) 0.0202(13) 0.0046(10) 0.0051(11) 0.0092(11)
C7 0.0158(14) 0.0250(13) 0.0229(14) 0.0059(10) 0.0075(11) 0.0087(11)
C8 0.0206(15) 0.0275(14) 0.0256(14) 0.0062(11) 0.0070(11) 0.0099(12)
O1 0.0246(11) 0.0262(10) 0.0636(14) 0.0065(9) 0.0173(10) 0.0043(9)
O2 0.0249(11) 0.0288(10) 0.0505(12) -0.0020(9) 0.0170(9) 0.0110(9)
O3 0.0250(11) 0.0274(10) 0.0524(13) -0.0004(9) 0.0135(9) 0.0122(8)
O4 0.0228(11) 0.0247(10) 0.0554(13) 0.0049(9) 0.0147(9) 0.0045(8)
N1 0.0177(13) 0.0312(12) 0.0507(15) 0.0039(11) 0.0168(11) 0.0081(10)
N2 0.0138(12) 0.0301(12) 0.0458(14) 0.0027(10) 0.0111(10) 0.0086(10)
N1B 0.0229(12) 0.0275(11) 0.0223(11) 0.0044(9) 0.0063(9) 0.0098(9)
C1B 0.0302(17) 0.0328(14) 0.0282(15) 0.0114(11) 0.0125(12) 0.0114(12)
C2B 0.0339(17) 0.0338(15) 0.0348(16) 0.0092(12) 0.0117(13) 0.0108(13)
C3B 0.0376(19) 0.0358(15) 0.0415(18) 0.0159(13) 0.0124(14) 0.0110(13)
C4B 0.045(2) 0.0436(18) 0.054(2) 0.0167(16) 0.0050(16) 0.0027(15)
C5B 0.0267(16) 0.0315(14) 0.0316(15) 0.0014(11) 0.0109(12) 0.0113(12)
C6B 0.052(2) 0.061(2) 0.0405(18) 0.0082(15) 0.0124(15) 0.0402(18)
C7B 0.046(2) 0.0542(19) 0.055(2) 0.0056(16) 0.0143(16) 0.0332(17)
C9B 0.0245(15) 0.0285(13) 0.0246(14) 0.0064(11) 0.0054(11) 0.0093(11)
C10B 0.0281(16) 0.0303(14) 0.0349(16) 0.0085(12) 0.0095(12) 0.0088(12)
C11B 0.0364(18) 0.0357(15) 0.0383(17) 0.0140(13) 0.0084(14) 0.0121(13)
C12B 0.0403(19) 0.0365(15) 0.0488(19) 0.0173(14) 0.0152(15) 0.0145(14)
C13B 0.0265(16) 0.0288(13) 0.0270(14) 0.0007(11) 0.0053(12) 0.0091(12)
C14B 0.0309(17) 0.0392(15) 0.0321(15) 0.0061(12) 0.0117(12) 0.0172(13)
C15B 0.045(2) 0.0428(17) 0.0442(18) -0.0038(14) 0.0146(15) 0.0198(15)
C16B 0.064(3) 0.061(2) 0.062(2) -0.0079(18) 0.0243(19) 0.034(2)
N1C 0.0216(12) 0.0194(10) 0.0250(11) 0.0015(8) 0.0075(9) 0.0058(9)
C1C 0.0244(15) 0.0294(13) 0.0258(14) 0.0065(11) 0.0110(11) 0.0092(11)
C2C 0.0381(18) 0.0382(16) 0.0488(18) 0.0100(14) 0.0222(15) 0.0210(14)
C3C 0.0361(19) 0.0505(18) 0.0382(17) 0.0071(14) 0.0146(14) 0.0220(15)
C4C 0.053(2) 0.064(2) 0.083(3) 0.0056(19) 0.035(2) 0.0347(19)
C5C 0.0252(15) 0.0199(12) 0.0277(14) -0.0021(10) 0.0068(11) 0.0057(11)
C6C 0.0234(15) 0.0295(13) 0.0339(15) -0.0020(11) 0.0088(12) 0.0085(12)
C7C 0.0268(16) 0.0226(13) 0.0324(15) 0.0031(11) 0.0073(12) 0.0055(11)
C8C 0.0271(18) 0.0410(17) 0.056(2) 0.0056(15) 0.0108(15) 0.0081(14)
C9C 0.0258(15) 0.0184(12) 0.0278(14) 0.0000(10) 0.0070(11) 0.0083(11)
C10C 0.0368(17) 0.0253(13) 0.0280(15) 0.0014(11) 0.0094(12) 0.0119(12)
C11C 0.056(2) 0.0409(16) 0.0348(17) 0.0060(13) 0.0131(14) 0.0302(15)
C12C 0.077(3) 0.0533(19) 0.048(2) 0.0162(16) 0.0215(18) 0.047(2)
C13C 0.0281(15) 0.0229(12) 0.0244(14) 0.0053(10) 0.0099(11) 0.0104(11)
C14C 0.0245(16) 0.0364(15) 0.0318(15) 0.0085(12) 0.0074(12) 0.0089(12)
C15C 0.0375(17) 0.0320(14) 0.0258(15) 0.0018(11) 0.0089(12) 0.0165(13)
C16C 0.0389(19) 0.065(2) 0.0328(17) -0.0003(15) 0.0046(14) 0.0213(16)

loop_
_atom_type_symbol
_atom_type_description
_atom_type_scat_dispersion_real
_atom_type_scat_dispersion_imag
_atom_type_scat_source
C C 0.0033 0.0016 'International Tables Vol C Tables 4.2.6.8 and 6.1.1.4'
H H 0.0000 0.0000 'International Tables Vol C Tables 4.2.6.8 and 6.1.1.4'
N N 0.0061 0.0033 'International Tables Vol C Tables 4.2.6.8 and 6.1.1.4'
O O 0.0106 0.0060 'International Tables Vol C Tables 4.2.6.8 and 6.1.1.4'
S S 0.1246 0.1234 'International Tables Vol C Tables 4.2.6.8 and 6.1.1.4'
Ni Ni 0.3393 1.1124 'International Tables Vol C Tables 4.2.6.8 and 6.1.1.4'

loop_
_geom_angle_atom_site_label_1
_geom_angle_atom_site_label_2
_geom_angle_atom_site_label_3
_geom_angle
_geom_angle_site_symmetry_1
_geom_angle_site_symmetry_3
_geom_angle_publ_flag
S4 Ni1 S1 178.55(3) . . ?
S4 Ni1 S3 93.71(3) . . ?
S1 Ni1 S3 86.80(3) . . ?
S4 Ni1 S2 85.81(3) . . ?
S1 Ni1 S2 93.70(3) . . ?
S3 Ni1 S2 179.05(3) . . ?
C7 S1 Ni1 100.53(8) . . ?
C6 S2 Ni1 100.24(8) . . ?
C3 S3 Ni1 100.05(8) . . ?
C2 S4 Ni1 100.57(8) . . ?
O1 C1 N1 124.2(3) . . ?
O1 C1 C2 130.2(2) . . ?
N1 C1 C2 105.6(2) . . ?
C3 C2 C1 109.4(2) . . ?
C3 C2 S4 122.62(19) . . ?
C1 C2 S4 127.97(18) . . ?
C2 C3 C4 108.1(2) . . ?
C2 C3 S3 123.04(19) . . ?
C4 C3 S3 128.89(18) . . ?
O2 C4 N1 124.4(2) . . ?
O2 C4 C3 129.4(2) . . ?
N1 C4 C3 106.1(2) . . ?
O3 C5 N2 123.8(2) . . ?
O3 C5 C6 129.8(2) . . ?
N2 C5 C6 106.4(2) . . ?
C7 C6 C5 108.3(2) . . ?
C7 C6 S2 122.82(19) . . ?
C5 C6 S2 128.89(18) . . ?
C6 C7 C8 108.9(2) . . ?
C6 C7 S1 122.71(19) . . ?
C8 C7 S1 128.34(18) . . ?
O4 C8 N2 123.6(2) . . ?
O4 C8 C7 130.5(2) . . ?
N2 C8 C7 105.9(2) . . ?
C4 N1 C1 110.8(2) . . ?
C8 N2 C5 110.5(2) . . ?
C5B N1B C9B 107.82(19) . . ?
C5B N1B C13B 108.77(18) . . ?
C9B N1B C13B 111.48(18) . . ?
C5B N1B C1B 111.50(19) . . ?
C9B N1B C1B 109.53(19) . . ?
C13B N1B C1B 107.77(19) . . ?
C2B C1B N1B 115.6(2) . . ?
C1B C2B C3B 110.9(2) . . ?
C4B C3B C2B 112.8(3) . . ?
C6B C5B N1B 116.4(2) . . ?
C5B C6B C7B 111.2(2) . . ?
C8B C7B C6B 115.4(3) . . ?
N1B C9B C10B 115.2(2) . . ?
C11B C10B C9B 111.3(2) . . ?
C10B C11B C12B 111.7(2) . . ?
N1B C13B C14B 115.5(2) . . ?
C15B C14B C13B 109.8(2) . . ?
C16B C15B C14B 112.5(3) . . ?
C1C N1C C13C 111.85(18) . . ?
C1C N1C C9C 108.09(18) . . ?
C13C N1C C9C 108.23(17) . . ?
C1C N1C C5C 109.23(18) . . ?
C13C N1C C5C 108.07(18) . . ?
C9C N1C C5C 111.40(18) . . ?
N1C C1C C2C 115.6(2) . . ?
C3C C2C C1C 111.4(2) . . ?
C2C C3C C4C 113.6(3) . . ?
C6C C5C N1C 116.10(19) . . ?
C5C C6C C7C 110.6(2) . . ?
C8C C7C C6C 112.2(2) . . ?
C10C C9C N1C 116.50(19) . . ?
C11C C10C C9C 109.9(2) . . ?
C12C C11C C10C 112.3(2) . . ?
C14C C13C N1C 116.3(2) . . ?
C15C C14C C13C 110.8(2) . . ?
C14C C15C C16C 112.5(2) . . ?

loop_
_geom_bond_atom_site_label_1
_geom_bond_atom_site_label_2
_geom_bond_distance
_geom_bond_site_symmetry_2
_geom_bond_publ_flag
Ni1 S4 2.2024(9) . ?
Ni1 S1 2.2049(9) . ?
Ni1 S3 2.2116(8) . ?
Ni1 S2 2.2135(7) . ?
S1 C7 1.725(2) . ?
S2 C6 1.726(3) . ?
S3 C3 1.724(3) . ?
S4 C2 1.720(2) . ?
C1 O1 1.218(3) . ?
C1 N1 1.399(3) . ?
C1 C2 1.476(4) . ?
C2 C3 1.353(3) . ?
C3 C4 1.481(3) . ?
C4 O2 1.225(3) . ?
C4 N1 1.398(3) . ?
C5 O3 1.228(3) . ?
C5 N2 1.400(3) . ?
C5 C6 1.473(3) . ?
C6 C7 1.356(3) . ?
C7 C8 1.477(3) . ?
C8 O4 1.219(3) . ?
C8 N2 1.397(3) . ?
N1B C5B 1.522(3) . ?
N1B C9B 1.523(3) . ?
N1B C13B 1.523(3) . ?
N1B C1B 1.527(3) . ?
C1B C2B 1.519(3) . ?
C2B C3B 1.524(4) . ?
C3B C4B 1.519(4) . ?
C5B C6B 1.501(4) . ?
C6B C7B 1.529(4) . ?
C7B C8B 1.496(5) . ?
C9B C10B 1.532(3) . ?
C10B C11B 1.520(4) . ?
C11B C12B 1.526(4) . ?
C13B C14B 1.524(3) . ?
C14B C15B 1.519(4) . ?
C15B C16B 1.513(4) . ?
N1C C1C 1.517(3) . ?
N1C C13C 1.523(3) . ?
N1C C9C 1.527(3) . ?
N1C C5C 1.536(3) . ?
C1C C2C 1.521(3) . ?
C2C C3C 1.511(4) . ?
C3C C4C 1.513(4) . ?
C5C C6C 1.511(4) . ?
C6C C7C 1.532(3) . ?
C7C C8C 1.509(4) . ?
C9C C10C 1.521(3) . ?
C10C C11C 1.519(3) . ?
C11C C12C 1.517(4) . ?
C13C C14C 1.515(3) . ?
C14C C15C 1.513(4) . ?
C15C C16C 1.520(4) . ?
